data_4314332
loop_
_publ_author_name
'Umakoshi, Keisuke'
'Yamauchi, Yoko'
'Nakamiya, Keiko'
'Kojima, Takashi'
'Yamasaki, Mikio'
'Kawano, Hiroyuki'
'Onishi, Masayoshi'

_publ_section_title
;
 Pyrazolato-Bridged Polynuclear Palladium and Platinum Complexes.
 Synthesis, Structure, and Reactivity
;
_journal_coden_ASTM INOCAJ
_journal_issue 20
_journal_name_full 'Inorganic Chemistry'
_journal_page_first 6584
_journal_page_last 6584
_journal_paper_doi 10.1021/ic030215k
_journal_volume 42
_journal_year 2003
_chemical_formula_sum 'C46 H72 Ag2 N14 Pd2'
_chemical_formula_weight 1249.70
_space_group_IT_number 2
_symmetry_cell_setting triclinic
_symmetry_Int_Tables_number 2
_symmetry_space_group_name_Hall '-P 1'
_symmetry_space_group_name_H-M 'P -1'
_cell_angle_alpha 102.792(2)
_cell_angle_beta 93.4591(8)
_cell_angle_gamma 108.9882(5)
_cell_formula_units_Z 2
_cell_length_a 12.9227(4)
_cell_length_b 13.737(1)
_cell_length_c 16.9794(9)
_cell_measurement_reflns_used 14228
_cell_measurement_temperature 296.2
_cell_measurement_theta_max 27.5
_cell_measurement_theta_min 3.0
_cell_volume 2750.6(3)
_computing_cell_refinement D*TREK
_computing_data_collection D*TREK
_computing_data_reduction 'teXsan Ver. 1.11'
_computing_publication_material 'teXsan Ver. 1.11'
_computing_structure_refinement 'teXsan Ver. 1.10'
_computing_structure_solution 'DIRDIF94 (PATTY)'
_diffrn_measured_fraction_theta_full 0.9325
_diffrn_measured_fraction_theta_max 0.9325
_diffrn_measurement_device_type 'Quantum CCD/Rigaku AFC7'
_diffrn_measurement_method \w
_diffrn_radiation_type 'Mo K\a'
_diffrn_radiation_wavelength 0.71069
_diffrn_reflns_av_R_equivalents 0.016
_diffrn_reflns_limit_h_max 16
_diffrn_reflns_limit_h_min -16
_diffrn_reflns_limit_k_max 15
_diffrn_reflns_limit_k_min -17
_diffrn_reflns_limit_l_max 21
_diffrn_reflns_limit_l_min -22
_diffrn_reflns_number 24127
_diffrn_reflns_theta_full 27.58
_diffrn_reflns_theta_max 27.58
_exptl_absorpt_coefficient_mu 1.386
_exptl_absorpt_correction_T_max 0.758
_exptl_absorpt_correction_T_min 0.636
_exptl_absorpt_correction_type multi-scan
_exptl_absorpt_process_details '(Jacobson, 1998)'
_exptl_crystal_colour colorless
_exptl_crystal_density_diffrn 1.509
_exptl_crystal_density_method 'not measured'
_exptl_crystal_description prism
_exptl_crystal_size_max 0.350
_exptl_crystal_size_mid 0.200
_exptl_crystal_size_min 0.200
_refine_diff_density_max 0.65
_refine_diff_density_min -0.50
_refine_ls_extinction_method none
_refine_ls_goodness_of_fit_ref 1.478
_refine_ls_hydrogen_treatment 'H atoms riding with U(H) = 1.2Ueq(C)'
_refine_ls_number_parameters 577
_refine_ls_number_reflns 11845
_refine_ls_R_factor_gt 0.0274
_refine_ls_shift/su_max 0.0024
_refine_ls_structure_factor_coef Fsqd
_refine_ls_weighting_details 'w = 1/[\s^2^(Fo^2^) + (0.05000(Max(Fo^2^,0) + 2Fc^2^)/3)^2^]'
_refine_ls_weighting_scheme calc
_refine_ls_wR_factor_ref 0.0958
_reflns_number_gt 10322
_reflns_number_total 11845
_reflns_threshold_expression F^2^>2.0\s(F^2^)
_cod_data_source_file ic030215k_7.cif
_cod_data_source_block (Pd2Ag2(3-t-Bupz)6).2CH3CN
_cod_original_sg_symbol_H-M 'P -1 '
_cod_original_formula_sum 'C46 H72 Ag2 N14 Pd2 '
_cod_database_code 4314332

loop_
_symmetry_equiv_pos_as_xyz
x,y,z
-x,-y,-z

loop_
_atom_site_label
_atom_site_type_symbol
_atom_site_fract_x
_atom_site_fract_y
_atom_site_fract_z
_atom_site_U_iso_or_equiv
_atom_site_adp_type
_atom_site_occupancy
_atom_site_calc_flag
_atom_site_refinement_flags
_atom_site_disorder_assembly
_atom_site_disorder_group
Ag1 Ag 0.77922(2) 0.75576(2) 0.73709(1) 0.04156(6) Uani 1.00 d . . .
Ag2 Ag 0.88511(2) 1.11841(2) 0.77876(1) 0.04531(6) Uani 1.00 d . . .
Pd1 Pd 0.62300(2) 0.91777(2) 0.72172(1) 0.03115(5) Uani 1.00 d . . .
Pd2 Pd 0.83505(2) 0.91376(2) 0.61536(1) 0.03414(6) Uani 1.00 d . . .
N1 N 0.7078(4) 0.0920(5) 0.1552(3) 0.127(2) Uani 1.00 d . . .
N4 N 0.0593(5) 0.0402(6) 0.1224(4) 0.145(3) Uani 1.00 d . . .
N11 N 0.7623(2) 1.0229(2) 0.6183(1) 0.0393(6) Uani 1.00 d . . .
N12 N 0.6654(2) 1.0193(2) 0.6471(1) 0.0344(5) Uani 1.00 d . . .
N21 N 0.6883(2) 0.7963(2) 0.5847(1) 0.0385(6) Uani 1.00 d . . .
N22 N 0.5962(2) 0.7929(2) 0.6217(1) 0.0354(5) Uani 1.00 d . . .
N31 N 0.5886(2) 0.8186(2) 0.7965(1) 0.0394(6) Uani 1.00 d . . .
N32 N 0.6478(2) 0.7544(2) 0.8043(1) 0.0391(6) Uani 1.00 d . . .
N41 N 0.6534(2) 1.0418(2) 0.8204(1) 0.0412(6) Uani 1.00 d . . .
N42 N 0.7522(2) 1.1250(2) 0.8431(1) 0.0433(6) Uani 1.00 d . . .
N51 N 0.9059(2) 0.8023(2) 0.6045(1) 0.0428(6) Uani 1.00 d . . .
N52 N 0.8975(2) 0.7414(2) 0.6586(1) 0.0397(6) Uani 1.00 d . . .
N61 N 0.9850(2) 1.0298(2) 0.6404(1) 0.0418(6) Uani 1.00 d . . .
N62 N 1.0131(2) 1.1155(2) 0.7064(2) 0.0429(6) Uani 1.00 d . . .
C2 C 0.7701(3) 0.0771(4) 0.1946(3) 0.077(1) Uani 1.00 d . . .
C3 C 0.8517(4) 0.0598(5) 0.2456(4) 0.098(2) Uani 1.00 d . . .
C5 C 0.1232(5) 0.0359(5) 0.0787(3) 0.096(2) Uani 1.00 d . . .
C6 C 0.2019(5) 0.0325(5) 0.0256(3) 0.095(2) Uani 1.00 d . . .
C13 C 0.6347(2) 1.0966(2) 0.6280(2) 0.0436(8) Uani 1.00 d . . .
C14 C 0.7132(3) 1.1506(3) 0.5864(2) 0.060(1) Uani 1.00 d . . .
C15 C 0.7916(3) 1.1019(3) 0.5813(2) 0.0566(10) Uani 1.00 d . . .
C16 C 0.5335(3) 1.1242(3) 0.6492(2) 0.0519(9) Uani 1.00 d . . .
C17 C 0.4881(4) 1.1560(5) 0.5776(3) 0.097(2) Uani 1.00 d . . .
C18 C 0.5700(4) 1.2199(4) 0.7244(4) 0.095(2) Uani 1.00 d . . .
C19 C 0.4429(3) 1.0329(3) 0.6654(3) 0.070(1) Uani 1.00 d . . .
C23 C 0.5130(2) 0.7023(2) 0.5818(2) 0.0400(7) Uani 1.00 d . . .
C24 C 0.5535(3) 0.6481(2) 0.5188(2) 0.0518(8) Uani 1.00 d . . .
C25 C 0.6617(3) 0.7085(2) 0.5228(2) 0.0475(8) Uani 1.00 d . . .
C26 C 0.3967(3) 0.6635(3) 0.6034(2) 0.0512(8) Uani 1.00 d . . .
C27 C 0.3571(3) 0.7544(3) 0.6387(3) 0.066(1) Uani 1.00 d . . .
C28 C 0.3944(3) 0.5939(3) 0.6627(2) 0.065(1) Uani 1.00 d . . .
C29 C 0.3166(3) 0.5942(3) 0.5264(3) 0.072(1) Uani 1.00 d . . .
C33 C 0.6037(2) 0.6986(3) 0.8580(2) 0.0472(8) Uani 1.00 d . . .
C34 C 0.5160(3) 0.7275(3) 0.8841(2) 0.059(1) Uani 1.00 d . . .
C35 C 0.5096(3) 0.8023(3) 0.8441(2) 0.0530(9) Uani 1.00 d . . .
C36 C 0.6451(3) 0.6143(3) 0.8782(2) 0.063(1) Uani 1.00 d . . .
C37 C 0.6181(4) 0.5218(4) 0.8024(4) 0.093(2) Uani 1.00 d . . .
C38 C 0.7679(3) 0.6592(4) 0.9083(3) 0.076(1) Uani 1.00 d . . .
C39 C 0.5850(5) 0.5718(6) 0.9445(4) 0.120(2) Uani 1.00 d . . .
C43 C 0.7411(3) 1.1932(3) 0.9105(2) 0.0519(8) Uani 1.00 d . . .
C44 C 0.6360(3) 1.1542(3) 0.9289(2) 0.065(1) Uani 1.00 d . . .
C45 C 0.5852(3) 1.0598(3) 0.8722(2) 0.0566(9) Uani 1.00 d . . .
C46 C 0.8330(3) 1.2973(3) 0.9509(3) 0.073(1) Uani 1.00 d . . .
C47 C 0.7944(5) 1.3591(5) 1.0231(4) 0.126(2) Uani 1.00 d . . .
C48 C 0.8650(4) 1.3651(4) 0.8905(4) 0.101(2) Uani 1.00 d . . .
C49 C 0.9326(4) 1.2761(4) 0.9854(3) 0.096(2) Uani 1.00 d . . .
C53 C 0.9518(3) 0.6731(3) 0.6346(2) 0.0479(8) Uani 1.00 d . . .
C54 C 0.9934(3) 0.6904(3) 0.5646(2) 0.064(1) Uani 1.00 d . . .
C55 C 0.9629(3) 0.7712(3) 0.5469(2) 0.058(1) Uani 1.00 d . . .
C56 C 0.9609(3) 0.5936(3) 0.6812(2) 0.061(1) Uani 1.00 d . . .
C57 C 0.8489(5) 0.5185(4) 0.6848(4) 0.110(2) Uani 1.00 d . . .
C58 C 1.0258(9) 0.5319(8) 0.6383(6) 0.201(5) Uani 1.00 d . . .
C59 C 1.0132(7) 0.6477(5) 0.7671(4) 0.140(3) Uani 1.00 d . . .
C63 C 1.1169(2) 1.1795(3) 0.7038(2) 0.0462(8) Uani 1.00 d . . .
C64 C 1.1546(2) 1.1342(3) 0.6362(2) 0.0559(10) Uani 1.00 d . . .
C65 C 1.0710(3) 1.0415(3) 0.5985(2) 0.0512(9) Uani 1.00 d . . .
C66 C 1.1751(3) 1.2837(3) 0.7677(3) 0.070(1) Uani 1.00 d . . .
C67 C 1.1135(6) 1.3594(5) 0.7647(6) 0.167(3) Uani 1.00 d . . .
C68 C 1.1755(7) 1.2645(6) 0.8513(4) 0.161(3) Uani 1.00 d . . .
C69 C 1.2902(5) 1.3350(5) 0.7512(5) 0.146(2) Uani 1.00 d . . .
H3a H 0.8190 0.0252 0.2852 0.1130 Uiso 1.00 calc . . .
H3b H 0.8878 0.0176 0.2138 0.1130 Uiso 1.00 calc . . .
H3c H 0.9081 0.1270 0.2742 0.1130 Uiso 1.00 calc . . .
H6a H 0.2001 -0.0383 0.0057 0.1156 Uiso 1.00 calc . . .
H6b H 0.1883 0.0597 -0.0199 0.1156 Uiso 1.00 calc . . .
H6c H 0.2745 0.0758 0.0539 0.1156 Uiso 1.00 calc . . .
H14 H 0.7130 1.2094 0.5645 0.0709 Uiso 1.00 calc . . .
H15 H 0.8558 1.1211 0.5545 0.0670 Uiso 1.00 calc . . .
H17a H 0.5419 1.2121 0.5642 0.1210 Uiso 1.00 calc . . .
H17b H 0.4648 1.0947 0.5294 0.1210 Uiso 1.00 calc . . .
H17c H 0.4243 1.1737 0.5884 0.1210 Uiso 1.00 calc . . .
H18a H 0.6037 1.2017 0.7701 0.1100 Uiso 1.00 calc . . .
H18b H 0.6268 1.2791 0.7140 0.1100 Uiso 1.00 calc . . .
H18c H 0.5113 1.2407 0.7416 0.1100 Uiso 1.00 calc . . .
H19a H 0.3811 1.0535 0.6778 0.0846 Uiso 1.00 calc . . .
H19b H 0.4209 0.9738 0.6189 0.0846 Uiso 1.00 calc . . .
H19c H 0.4689 1.0122 0.7109 0.0846 Uiso 1.00 calc . . .
H24 H 0.5139 0.5823 0.4801 0.0621 Uiso 1.00 calc . . .
H25 H 0.7110 0.6907 0.4868 0.0569 Uiso 1.00 calc . . .
H27a H 0.4060 0.8005 0.6880 0.0826 Uiso 1.00 calc . . .
H27b H 0.3573 0.7968 0.6012 0.0826 Uiso 1.00 calc . . .
H27c H 0.2847 0.7288 0.6527 0.0826 Uiso 1.00 calc . . .
H28a H 0.3225 0.5684 0.6774 0.0812 Uiso 1.00 calc . . .
H28b H 0.4144 0.5339 0.6379 0.0812 Uiso 1.00 calc . . .
H28c H 0.4459 0.6339 0.7109 0.0812 Uiso 1.00 calc . . .
H29a H 0.2439 0.5665 0.5390 0.0885 Uiso 1.00 calc . . .
H29b H 0.3160 0.6356 0.4879 0.0885 Uiso 1.00 calc . . .
H29c H 0.3392 0.5361 0.5015 0.0885 Uiso 1.00 calc . . .
H34 H 0.4703 0.7015 0.9223 0.0695 Uiso 1.00 calc . . .
H35 H 0.4559 0.8365 0.8480 0.0642 Uiso 1.00 calc . . .
H37a H 0.5392 0.4921 0.7839 0.1092 Uiso 1.00 calc . . .
H37b H 0.6521 0.5467 0.7575 0.1092 Uiso 1.00 calc . . .
H37c H 0.6425 0.4670 0.8111 0.1092 Uiso 1.00 calc . . .
H38a H 0.7930 0.6062 0.9224 0.0928 Uiso 1.00 calc . . .
H38b H 0.8082 0.6848 0.8674 0.0928 Uiso 1.00 calc . . .
H38c H 0.7843 0.7175 0.9560 0.0928 Uiso 1.00 calc . . .
H39a H 0.6036 0.6342 0.9947 0.1367 Uiso 1.00 calc . . .
H39b H 0.5091 0.5471 0.9312 0.1367 Uiso 1.00 calc . . .
H39c H 0.6114 0.5226 0.9613 0.1367 Uiso 1.00 calc . . .
H44 H 0.6056 1.1862 0.9729 0.0752 Uiso 1.00 calc . . .
H45 H 0.5105 1.0123 0.8708 0.0672 Uiso 1.00 calc . . .
H47a H 0.8492 1.4210 1.0522 0.1419 Uiso 1.00 calc . . .
H47b H 0.7292 1.3697 1.0063 0.1419 Uiso 1.00 calc . . .
H47c H 0.7730 1.3123 1.0624 0.1419 Uiso 1.00 calc . . .
H48a H 0.9215 1.4303 0.9145 0.1217 Uiso 1.00 calc . . .
H48b H 0.8873 1.3274 0.8440 0.1217 Uiso 1.00 calc . . .
H48c H 0.8005 1.3792 0.8707 0.1217 Uiso 1.00 calc . . .
H49a H 0.9124 1.2336 1.0233 0.1143 Uiso 1.00 calc . . .
H49b H 0.9614 1.2399 0.9426 0.1143 Uiso 1.00 calc . . .
H49c H 0.9893 1.3420 1.0132 0.1143 Uiso 1.00 calc . . .
H54 H 1.0354 0.6533 0.5338 0.0738 Uiso 1.00 calc . . .
H55 H 0.9794 0.8005 0.5006 0.0691 Uiso 1.00 calc . . .
H57a H 0.8061 0.5595 0.7125 0.1313 Uiso 1.00 calc . . .
H57b H 0.8106 0.4835 0.6312 0.1313 Uiso 1.00 calc . . .
H57c H 0.8532 0.4693 0.7138 0.1313 Uiso 1.00 calc . . .
H58a H 1.0416 0.4880 0.6708 0.2599 Uiso 1.00 calc . . .
H58b H 1.0025 0.5016 0.5870 0.2599 Uiso 1.00 calc . . .
H58c H 1.1050 0.5888 0.6432 0.2599 Uiso 1.00 calc . . .
H59a H 1.0219 0.5979 0.7959 0.1579 Uiso 1.00 calc . . .
H59b H 1.0860 0.6985 0.7682 0.1579 Uiso 1.00 calc . . .
H59c H 0.9709 0.6856 0.7954 0.1579 Uiso 1.00 calc . . .
H64 H 1.2241 1.1631 0.6186 0.0680 Uiso 1.00 calc . . .
H65 H 1.0732 0.9914 0.5492 0.0615 Uiso 1.00 calc . . .
H67a H 1.1474 1.4244 0.8027 0.1942 Uiso 1.00 calc . . .
H67b H 1.1090 1.3706 0.7104 0.1942 Uiso 1.00 calc . . .
H67c H 1.0384 1.3274 0.7741 0.1942 Uiso 1.00 calc . . .
H68a H 1.1033 1.2371 0.8612 0.1712 Uiso 1.00 calc . . .
H68b H 1.2162 1.2210 0.8555 0.1712 Uiso 1.00 calc . . .
H68c H 1.2124 1.3340 0.8899 0.1712 Uiso 1.00 calc . . .
H69a H 1.3314 1.2847 0.7559 0.1669 Uiso 1.00 calc . . .
H69b H 1.2921 1.3434 0.6987 0.1669 Uiso 1.00 calc . . .
H69c H 1.3289 1.3981 0.7911 0.1669 Uiso 1.00 calc . . .

loop_
_atom_site_aniso_label
_atom_site_aniso_U_11
_atom_site_aniso_U_22
_atom_site_aniso_U_33
_atom_site_aniso_U_12
_atom_site_aniso_U_13
_atom_site_aniso_U_23
Ag1 0.0400(1) 0.0529(1) 0.0421(1) 0.02304(10) 0.01627(10) 0.01922(10)
Ag2 0.0349(1) 0.0495(1) 0.0465(1) 0.01322(9) 0.01075(10) 0.00282(10)
Pd1 0.0288(1) 0.0335(1) 0.0324(1) 0.01264(8) 0.00630(8) 0.00772(8)
Pd2 0.0329(1) 0.0394(1) 0.0349(1) 0.01692(9) 0.01028(8) 0.01075(8)
N1 0.082(3) 0.202(6) 0.117(4) 0.076(4) 0.006(3) 0.041(4)
N4 0.137(5) 0.185(7) 0.120(4) 0.054(5) 0.046(4) 0.046(4)
N11 0.036(1) 0.042(1) 0.046(1) 0.0166(10) 0.012(1) 0.016(1)
N12 0.033(1) 0.035(1) 0.038(1) 0.0143(9) 0.0064(9) 0.0106(9)
N21 0.041(1) 0.037(1) 0.039(1) 0.0168(10) 0.0087(10) 0.0071(9)
N22 0.033(1) 0.037(1) 0.036(1) 0.0119(9) 0.0051(9) 0.0091(9)
N31 0.037(1) 0.048(1) 0.040(1) 0.019(1) 0.0146(10) 0.0157(10)
N32 0.036(1) 0.048(1) 0.041(1) 0.017(1) 0.0118(10) 0.020(1)
N41 0.036(1) 0.044(1) 0.041(1) 0.0144(10) 0.009(1) 0.0035(10)
N42 0.034(1) 0.047(1) 0.042(1) 0.013(1) 0.006(1) -0.001(1)
N51 0.045(1) 0.051(1) 0.042(1) 0.026(1) 0.018(1) 0.015(1)
N52 0.041(1) 0.046(1) 0.040(1) 0.023(1) 0.011(1) 0.0141(10)
N61 0.036(1) 0.050(1) 0.042(1) 0.017(1) 0.012(1) 0.012(1)
N62 0.035(1) 0.045(1) 0.048(1) 0.013(1) 0.009(1) 0.009(1)
C2 0.055(2) 0.093(3) 0.081(3) 0.027(2) 0.007(2) 0.020(2)
C3 0.072(3) 0.101(4) 0.130(4) 0.027(3) -0.004(3) 0.052(3)
C5 0.102(4) 0.101(4) 0.078(3) 0.032(3) 0.000(3) 0.020(3)
C6 0.107(4) 0.103(4) 0.073(3) 0.039(3) 0.007(3) 0.015(3)
C13 0.043(1) 0.042(2) 0.053(2) 0.022(1) 0.006(1) 0.016(1)
C14 0.062(2) 0.056(2) 0.083(2) 0.031(2) 0.026(2) 0.042(2)
C15 0.055(2) 0.061(2) 0.075(2) 0.029(2) 0.030(2) 0.039(2)
C16 0.048(2) 0.052(2) 0.070(2) 0.030(1) 0.012(2) 0.023(2)
C17 0.077(3) 0.144(5) 0.123(4) 0.072(3) 0.030(3) 0.084(4)
C18 0.081(3) 0.068(3) 0.136(4) 0.041(2) 0.033(3) -0.002(3)
C19 0.044(2) 0.081(3) 0.104(3) 0.033(2) 0.020(2) 0.041(2)
C23 0.042(1) 0.031(1) 0.044(1) 0.011(1) -0.001(1) 0.009(1)
C24 0.062(2) 0.035(2) 0.051(2) 0.014(1) 0.005(1) 0.002(1)
C25 0.057(2) 0.040(2) 0.046(2) 0.021(1) 0.014(1) 0.005(1)
C26 0.040(1) 0.041(2) 0.063(2) 0.004(1) 0.001(1) 0.011(1)
C27 0.041(2) 0.059(2) 0.089(3) 0.014(2) 0.009(2) 0.010(2)
C28 0.059(2) 0.054(2) 0.077(2) 0.006(2) 0.015(2) 0.024(2)
C29 0.049(2) 0.063(2) 0.080(3) 0.001(2) -0.005(2) 0.003(2)
C33 0.043(1) 0.057(2) 0.050(2) 0.017(1) 0.017(1) 0.028(1)
C34 0.059(2) 0.075(2) 0.059(2) 0.029(2) 0.034(2) 0.036(2)
C35 0.053(2) 0.062(2) 0.059(2) 0.028(2) 0.028(2) 0.026(2)
C36 0.059(2) 0.070(2) 0.081(2) 0.027(2) 0.021(2) 0.049(2)
C37 0.096(3) 0.061(3) 0.129(4) 0.032(3) 0.013(3) 0.031(3)
C38 0.066(2) 0.097(3) 0.087(3) 0.035(2) 0.011(2) 0.055(3)
C39 0.107(4) 0.167(6) 0.154(5) 0.068(4) 0.071(4) 0.133(5)
C43 0.047(2) 0.050(2) 0.049(2) 0.016(1) 0.008(1) -0.007(1)
C44 0.058(2) 0.067(2) 0.058(2) 0.022(2) 0.022(2) -0.010(2)
C45 0.047(2) 0.059(2) 0.054(2) 0.014(1) 0.021(2) -0.003(1)
C46 0.058(2) 0.062(2) 0.071(2) 0.013(2) 0.007(2) -0.024(2)
C47 0.096(4) 0.103(4) 0.118(4) 0.015(3) 0.022(3) -0.068(3)
C48 0.092(3) 0.056(3) 0.122(4) 0.006(2) 0.006(3) -0.009(3)
C49 0.068(3) 0.091(4) 0.096(3) 0.015(2) -0.016(2) -0.020(3)
C53 0.048(2) 0.051(2) 0.053(2) 0.027(1) 0.014(1) 0.012(1)
C54 0.076(2) 0.069(2) 0.069(2) 0.048(2) 0.038(2) 0.020(2)
C55 0.070(2) 0.070(2) 0.058(2) 0.042(2) 0.038(2) 0.025(2)
C56 0.067(2) 0.061(2) 0.070(2) 0.036(2) 0.014(2) 0.024(2)
C57 0.114(4) 0.077(3) 0.129(5) 0.006(3) -0.020(4) 0.055(3)
C58 0.32(1) 0.246(9) 0.236(9) 0.255(10) 0.192(9) 0.175(8)
C59 0.191(7) 0.090(4) 0.117(4) 0.033(4) -0.074(5) 0.034(3)
C63 0.037(1) 0.049(2) 0.058(2) 0.015(1) 0.011(1) 0.022(1)
C64 0.036(1) 0.073(2) 0.067(2) 0.017(1) 0.022(2) 0.031(2)
C65 0.042(2) 0.067(2) 0.050(2) 0.023(1) 0.016(1) 0.018(1)
C66 0.048(2) 0.060(2) 0.087(3) 0.002(2) 0.005(2) 0.012(2)
C67 0.122(5) 0.072(4) 0.261(10) 0.037(4) -0.033(6) -0.039(5)
C68 0.178(7) 0.139(6) 0.078(4) -0.035(5) -0.029(4) 0.002(4)
C69 0.074(3) 0.105(5) 0.183(7) -0.030(3) 0.037(4) -0.028(4)

loop_
_atom_type_symbol
_atom_type_description
_atom_type_scat_dispersion_real
_atom_type_scat_dispersion_imag
_atom_type_scat_source
C C 0.003 0.002
;International Tables for Crystallography
(1992, Vol. C, Tables 4.2.6.8 and 6.1.1.1)
;
H H 0.000 0.000
;International Tables for Crystallography
(1992, Vol. C, Table 6.1.1.2)
;
N N 0.006 0.003
;International Tables for Crystallography
(1992, Vol. C, Tables 4.2.6.8 and 6.1.1.1)
;
Pd Pd -0.999 1.007
;International Tables for Crystallography
(1992, Vol. C, Tables 4.2.6.8 and 6.1.1.1)
;
Ag Ag -0.897 1.101
;International Tables for Crystallography
(1992, Vol. C, Tables 4.2.6.8 and 6.1.1.1)
;

loop_
_geom_angle_atom_site_label_1
_geom_angle_atom_site_label_2
_geom_angle_atom_site_label_3
_geom_angle
_geom_angle_site_symmetry_1
_geom_angle_site_symmetry_2
_geom_angle_site_symmetry_3
_geom_angle_publ_flag
N32 AG1 N52 173.02(9) . . . yes
N42 AG2 N62 175.39(10) . . . yes
N12 PD1 N22 88.59(9) . . . yes
N12 PD1 N31 177.38(9) . . . yes
N12 PD1 N41 91.06(9) . . . yes
N22 PD1 N31 91.58(9) . . . yes
N22 PD1 N41 178.61(9) . . . yes
N31 PD1 N41 88.72(10) . . . yes
N11 PD2 N21 90.92(9) . . . yes
N11 PD2 N51 176.30(9) . . . yes
N11 PD2 N61 90.13(10) . . . yes
N21 PD2 N51 88.12(10) . . . yes
N21 PD2 N61 177.01(9) . . . yes
N51 PD2 N61 90.66(10) . . . yes
PD2 N11 N12 125.7(2) . . . no
PD2 N11 C15 125.3(2) . . . no
N12 N11 C15 108.2(2) . . . no
PD1 N12 N11 112.5(2) . . . no
PD1 N12 C13 137.9(2) . . . no
N11 N12 C13 108.5(2) . . . no
PD2 N21 N22 125.9(2) . . . no
PD2 N21 C25 125.9(2) . . . no
N22 N21 C25 108.1(2) . . . no
PD1 N22 N21 113.7(2) . . . no
PD1 N22 C23 138.3(2) . . . no
N21 N22 C23 107.9(2) . . . no
PD1 N31 N32 122.2(2) . . . no
PD1 N31 C35 129.2(2) . . . no
N32 N31 C35 108.6(2) . . . no
AG1 N32 N31 120.0(2) . . . no
AG1 N32 C33 132.7(2) . . . no
N31 N32 C33 107.3(2) . . . no
PD1 N41 N42 123.6(2) . . . no
PD1 N41 C45 128.1(2) . . . no
N42 N41 C45 108.2(2) . . . no
AG2 N42 N41 118.8(2) . . . no
AG2 N42 C43 134.1(2) . . . no
N41 N42 C43 106.9(2) . . . no
PD2 N51 N52 121.7(2) . . . no
PD2 N51 C55 129.8(2) . . . no
N52 N51 C55 108.5(2) . . . no
AG1 N52 N51 112.8(2) . . . no
AG1 N52 C53 137.5(2) . . . no
N51 N52 C53 107.9(2) . . . no
PD2 N61 N62 122.5(2) . . . no
PD2 N61 C65 129.5(2) . . . no
N62 N61 C65 107.9(2) . . . no
AG2 N62 N61 114.6(2) . . . no
AG2 N62 C63 137.7(2) . . . no
N61 N62 C63 107.6(2) . . . no
N1 C2 C3 179.0(6) . . . no
N4 C5 C6 179.0(7) . . . no
N12 C13 C14 108.3(2) . . . no
N12 C13 C16 127.2(3) . . . no
C14 C13 C16 124.4(3) . . . no
C13 C14 C15 106.0(3) . . . no
N11 C15 C14 108.9(3) . . . no
C13 C16 C17 108.6(3) . . . no
C13 C16 C18 108.0(3) . . . no
C13 C16 C19 112.9(3) . . . no
C17 C16 C18 109.0(4) . . . no
C17 C16 C19 108.1(3) . . . no
C18 C16 C19 110.2(4) . . . no
N22 C23 C24 108.1(3) . . . no
N22 C23 C26 126.3(3) . . . no
C24 C23 C26 125.5(3) . . . no
C23 C24 C25 106.4(3) . . . no
N21 C25 C24 109.4(3) . . . no
C23 C26 C27 112.4(3) . . . no
C23 C26 C28 108.6(3) . . . no
C23 C26 C29 109.3(3) . . . no
C27 C26 C28 111.3(3) . . . no
C27 C26 C29 107.5(3) . . . no
C28 C26 C29 107.7(3) . . . no
N32 C33 C34 109.0(3) . . . no
N32 C33 C36 122.0(3) . . . no
C34 C33 C36 128.9(3) . . . no
C33 C34 C35 105.4(3) . . . no
N31 C35 C34 109.7(3) . . . no
C33 C36 C37 108.8(3) . . . no
C33 C36 C38 111.4(3) . . . no
C33 C36 C39 109.5(3) . . . no
C37 C36 C38 110.7(4) . . . no
C37 C36 C39 107.8(4) . . . no
C38 C36 C39 108.6(4) . . . no
N42 C43 C44 109.0(3) . . . no
N42 C43 C46 121.8(3) . . . no
C44 C43 C46 129.1(3) . . . no
C43 C44 C45 105.8(3) . . . no
N41 C45 C44 110.1(3) . . . no
C43 C46 C47 109.7(3) . . . no
C43 C46 C48 110.5(3) . . . no
C43 C46 C49 110.1(4) . . . no
C47 C46 C48 108.9(5) . . . no
C47 C46 C49 106.9(4) . . . no
C48 C46 C49 110.6(4) . . . no
N52 C53 C54 108.4(3) . . . no
N52 C53 C56 122.7(3) . . . no
C54 C53 C56 128.9(3) . . . no
C53 C54 C55 106.4(3) . . . no
N51 C55 C54 108.7(3) . . . no
C53 C56 C57 110.6(3) . . . no
C53 C56 C58 108.5(4) . . . no
C53 C56 C59 111.3(4) . . . no
C57 C56 C58 109.0(6) . . . no
C57 C56 C59 106.5(5) . . . no
C58 C56 C59 110.9(6) . . . no
N62 C63 C64 108.9(3) . . . no
N62 C63 C66 122.2(3) . . . no
C64 C63 C66 128.9(3) . . . no
C63 C64 C65 106.0(3) . . . no
N61 C65 C64 109.6(3) . . . no
C63 C66 C67 109.7(4) . . . no
C63 C66 C68 110.0(4) . . . no
C63 C66 C69 110.4(4) . . . no
C67 C66 C68 107.7(6) . . . no
C67 C66 C69 107.9(5) . . . no
C68 C66 C69 111.2(5) . . . no

loop_
_geom_bond_atom_site_label_1
_geom_bond_atom_site_label_2
_geom_bond_distance
_geom_bond_site_symmetry_1
_geom_bond_site_symmetry_2
_geom_bond_publ_flag
AG1 N32 2.099(2) . . yes
AG1 N52 2.116(2) . . yes
AG2 N42 2.106(2) . . yes
AG2 N62 2.124(2) . . yes
PD1 N12 2.054(2) . . yes
PD1 N22 2.049(2) . . yes
PD1 N31 2.026(2) . . yes
PD1 N41 2.020(2) . . yes
PD2 N11 2.005(2) . . yes
PD2 N21 1.997(2) . . yes
PD2 N51 2.007(2) . . yes
PD2 N61 2.017(2) . . yes
N1 C2 1.114(6) . . no
N4 C5 1.150(8) . . no
N11 N12 1.362(3) . . no
N11 C15 1.334(4) . . no
N12 C13 1.340(4) . . no
N21 N22 1.371(3) . . no
N21 C25 1.344(4) . . no
N22 C23 1.353(4) . . no
N31 N32 1.363(3) . . no
N31 C35 1.333(4) . . no
N32 C33 1.354(4) . . no
N41 N42 1.372(3) . . no
N41 C45 1.324(4) . . no
N42 C43 1.356(4) . . no
N51 N52 1.359(3) . . no
N51 C55 1.337(4) . . no
N52 C53 1.353(4) . . no
N61 N62 1.365(3) . . no
N61 C65 1.339(4) . . no
N62 C63 1.352(4) . . no
C2 C3 1.435(6) . . no
C5 C6 1.404(8) . . no
C13 C14 1.381(4) . . no
C13 C16 1.519(4) . . no
C14 C15 1.381(4) . . no
C16 C17 1.526(5) . . no
C16 C18 1.537(6) . . no
C16 C19 1.502(5) . . no
C23 C24 1.392(4) . . no
C23 C26 1.520(4) . . no
C24 C25 1.363(5) . . no
C26 C27 1.517(5) . . no
C26 C28 1.530(5) . . no
C26 C29 1.526(5) . . no
C33 C34 1.384(5) . . no
C33 C36 1.518(5) . . no
C34 C35 1.371(5) . . no
C36 C37 1.526(7) . . no
C36 C38 1.512(6) . . no
C36 C39 1.520(5) . . no
C43 C44 1.372(5) . . no
C43 C46 1.512(5) . . no
C44 C45 1.363(5) . . no
C46 C47 1.536(5) . . no
C46 C48 1.522(8) . . no
C46 C49 1.521(7) . . no
C53 C54 1.371(5) . . no
C53 C56 1.513(5) . . no
C54 C55 1.377(5) . . no
C56 C57 1.493(7) . . no
C56 C58 1.490(6) . . no
C56 C59 1.487(7) . . no
C63 C64 1.374(5) . . no
C63 C66 1.519(5) . . no
C64 C65 1.364(5) . . no
C66 C67 1.508(8) . . no
C66 C68 1.500(8) . . no
C66 C69 1.498(6) . . no

loop_
_geom_contact_atom_site_label_1
_geom_contact_atom_site_label_2
_geom_contact_distance
_geom_contact_site_symmetry_1
_geom_contact_site_symmetry_2
_geom_contact_publ_flag
AG1 N4 3.246(7) . 2_666 ?
AG1 C5 3.575(6) . 2_666 ?
AG2 N4 3.251(7) . 2_666 ?
AG2 C5 3.538(6) . 2_666 ?
N1 C35 3.557(6) . 2_666 ?
N4 C3 3.542(8) . 1_455 ?
N32 C5 3.495(6) . 2_666 ?
N32 C6 3.545(6) . 2_666 ?
N42 C5 3.549(7) . 2_666 ?
N42 C6 3.580(6) . 2_666 ?
N51 C3 3.594(6) . 2_766 ?
N52 C3 3.499(6) . 2_766 ?
N61 C3 3.460(5) . 2_766 ?
N62 C3 3.600(6) . 2_766 ?
C3 C65 3.487(6) . 2_766 ?
C39 C39 3.406(9) . 2_667 ?
C65 C65 3.475(7) . 2_776 ?

loop_
_geom_torsion_atom_site_label_1
_geom_torsion_atom_site_label_2
_geom_torsion_atom_site_label_3
_geom_torsion_atom_site_label_4
_geom_torsion
_geom_torsion_site_symmetry_1
_geom_torsion_site_symmetry_2
_geom_torsion_site_symmetry_3
_geom_torsion_site_symmetry_4
_geom_torsion_publ_flag
AG1 N32 N31 PD1 -0.3(3) . . . . yes
AG1 N32 N31 C35 179.2(2) . . . . no
AG1 N32 C33 C34 -179.2(2) . . . . no
AG1 N32 C33 C36 -2.7(5) . . . . no
AG1 N52 N51 PD2 11.4(3) . . . . yes
AG1 N52 N51 C55 -166.6(2) . . . . no
AG1 N52 C53 C54 162.3(3) . . . . no
AG1 N52 C53 C56 -17.8(5) . . . . no
AG2 N42 N41 PD1 -5.6(3) . . . . yes
AG2 N42 N41 C45 175.9(2) . . . . no
AG2 N42 C43 C44 -175.7(3) . . . . no
AG2 N42 C43 C46 8.0(5) . . . . no
AG2 N62 N61 PD2 -1.3(3) . . . . yes
AG2 N62 N61 C65 176.8(2) . . . . no
AG2 N62 C63 C64 -175.4(2) . . . . no
AG2 N62 C63 C66 4.1(5) . . . . no
PD1 N12 N11 PD2 18.7(3) . . . . yes
PD1 N12 N11 C15 -170.6(2) . . . . no
PD1 N12 C13 C14 166.8(2) . . . . no
PD1 N12 C13 C16 -11.9(5) . . . . no
PD1 N22 N21 PD2 -4.6(3) . . . . yes
PD1 N22 N21 C25 177.3(2) . . . . no
PD1 N22 C23 C24 -176.4(2) . . . . no
PD1 N22 C23 C26 1.4(5) . . . . no
PD1 N31 N32 C33 -179.7(2) . . . . no
PD1 N31 C35 C34 179.7(2) . . . . no
PD1 N41 N42 C43 178.8(2) . . . . no
PD1 N41 C45 C44 -177.8(3) . . . . no
PD2 N11 N12 C13 -170.8(2) . . . . no
PD2 N11 C15 C14 171.0(2) . . . . no
PD2 N21 N22 C23 178.1(2) . . . . no
PD2 N21 C25 C24 -178.0(2) . . . . no
PD2 N51 N52 C53 179.0(2) . . . . no
PD2 N51 C55 C54 -178.8(3) . . . . no
PD2 N61 N62 C63 -177.8(2) . . . . no
PD2 N61 C65 C64 177.6(2) . . . . no
N11 PD2 N21 N22 -47.5(2) . . . . no
N11 PD2 N21 C25 130.3(3) . . . . no
N11 PD2 N51 N52 -144(1) . . . . no
N11 PD2 N51 C55 32(1) . . . . no
N11 PD2 N61 N62 54.4(2) . . . . no
N11 PD2 N61 C65 -123.3(3) . . . . no
N11 N12 PD1 N22 -68.6(2) . . . . no
N11 N12 PD1 N31 25(2) . . . . no
N11 N12 PD1 N41 110.1(2) . . . . no
N11 N12 C13 C14 0.0(4) . . . . no
N11 N12 C13 C16 -178.7(3) . . . . no
N11 C15 C14 C13 -0.3(4) . . . . no
N12 PD1 N22 N21 60.9(2) . . . . no
N12 PD1 N22 C23 -122.9(3) . . . . no
N12 PD1 N31 N32 -33(2) . . . . no
N12 PD1 N31 C35 146(1) . . . . no
N12 PD1 N41 N42 -55.3(2) . . . . no
N12 PD1 N41 C45 122.9(3) . . . . no
N12 N11 PD2 N21 38.7(2) . . . . no
N12 N11 PD2 N51 113(1) . . . . no
N12 N11 PD2 N61 -144.1(2) . . . . no
N12 N11 C15 C14 0.3(4) . . . . no
N12 C13 C14 C15 0.2(4) . . . . no
N12 C13 C16 C17 -142.8(4) . . . . no
N12 C13 C16 C18 99.2(4) . . . . no
N12 C13 C16 C19 -22.9(5) . . . . no
N21 PD2 N11 C15 -130.4(3) . . . . no
N21 PD2 N51 N52 -70.0(2) . . . . no
N21 PD2 N51 C55 107.6(3) . . . . no
N21 PD2 N61 N62 164(1) . . . . no
N21 PD2 N61 C65 -12(2) . . . . no
N21 N22 PD1 N31 -116.5(2) . . . . no
N21 N22 PD1 N41 -14(3) . . . . no
N21 N22 C23 C24 -0.1(3) . . . . no
N21 N22 C23 C26 177.7(3) . . . . no
N21 C25 C24 C23 -0.2(4) . . . . no
N22 PD1 N12 C13 125.0(3) . . . . no
N22 PD1 N31 N32 59.7(2) . . . . no
N22 PD1 N31 C35 -119.6(3) . . . . no
N22 PD1 N41 N42 19(4) . . . . no
N22 PD1 N41 C45 -162(3) . . . . no
N22 N21 PD2 N51 136.1(2) . . . . no
N22 N21 PD2 N61 -157(1) . . . . no
N22 N21 C25 C24 0.2(3) . . . . no
N22 C23 C24 C25 0.2(4) . . . . no
N22 C23 C26 C27 33.6(4) . . . . no
N22 C23 C26 C28 -90.0(4) . . . . no
N22 C23 C26 C29 152.8(3) . . . . no
N31 PD1 N12 C13 -141(1) . . . . no
N31 PD1 N22 C23 59.7(3) . . . . no
N31 PD1 N41 N42 122.1(2) . . . . no
N31 PD1 N41 C45 -59.7(3) . . . . no
N31 N32 AG1 N52 -93.6(7) . . . . no
N31 N32 C33 C34 0.1(4) . . . . no
N31 N32 C33 C36 176.7(3) . . . . no
N31 C35 C34 C33 -0.2(4) . . . . no
N32 AG1 N52 N51 90.4(7) . . . . no
N32 AG1 N52 C53 -72.0(8) . . . . no
N32 N31 PD1 N41 -119.0(2) . . . . no
N32 N31 C35 C34 0.3(4) . . . . no
N32 C33 C34 C35 0.0(4) . . . . no
N32 C33 C36 C37 -66.4(4) . . . . no
N32 C33 C36 C38 55.9(5) . . . . no
N32 C33 C36 C39 176.0(4) . . . . no
N41 PD1 N12 C13 -56.4(3) . . . . no
N41 PD1 N22 C23 161(3) . . . . no
N41 PD1 N31 C35 61.7(3) . . . . no
N41 N42 AG2 N62 79(1) . . . . no
N41 N42 C43 C44 -1.1(4) . . . . no
N41 N42 C43 C46 -177.5(3) . . . . no
N41 C45 C44 C43 -1.2(5) . . . . no
N42 AG2 N62 N61 -75(1) . . . . no
N42 AG2 N62 C63 99(1) . . . . no
N42 N41 C45 C44 0.5(4) . . . . no
N42 C43 C44 C45 1.4(5) . . . . no
N42 C43 C46 C47 177.6(4) . . . . no
N42 C43 C46 C48 57.5(5) . . . . no
N42 C43 C46 C49 -65.0(5) . . . . no
N51 PD2 N11 C15 -55(1) . . . . no
N51 PD2 N21 C25 -46.2(3) . . . . no
N51 PD2 N61 N62 -129.2(2) . . . . no
N51 PD2 N61 C65 53.1(3) . . . . no
N51 N52 C53 C54 -0.6(4) . . . . no
N51 N52 C53 C56 179.3(3) . . . . no
N51 C55 C54 C53 0.6(5) . . . . no
N52 AG1 N32 C33 85.7(8) . . . . no
N52 N51 PD2 N61 112.8(2) . . . . no
N52 N51 C55 C54 -1.0(4) . . . . no
N52 C53 C54 C55 0.0(4) . . . . no
N52 C53 C56 C57 60.7(5) . . . . no
N52 C53 C56 C58 -179.8(6) . . . . no
N52 C53 C56 C59 -57.5(6) . . . . no
N61 PD2 N11 C15 46.8(3) . . . . no
N61 PD2 N21 C25 19(1) . . . . no
N61 PD2 N51 C55 -69.7(3) . . . . no
N61 N62 C63 C64 -0.1(3) . . . . no
N61 N62 C63 C66 179.4(3) . . . . no
N61 C65 C64 C63 0.3(4) . . . . no
N62 AG2 N42 C43 -106(1) . . . . no
N62 N61 C65 C64 -0.4(4) . . . . no
N62 C63 C64 C65 -0.1(4) . . . . no
N62 C63 C66 C67 -63.7(6) . . . . no
N62 C63 C66 C68 54.5(6) . . . . no
N62 C63 C66 C69 177.6(5) . . . . no
C13 N12 N11 C15 -0.2(3) . . . . no
C14 C13 C16 C17 38.8(5) . . . . no
C14 C13 C16 C18 -79.3(5) . . . . no
C14 C13 C16 C19 158.6(4) . . . . no
C15 C14 C13 C16 178.9(3) . . . . no
C23 N22 N21 C25 -0.1(3) . . . . no
C24 C23 C26 C27 -149.0(3) . . . . no
C24 C23 C26 C28 87.4(4) . . . . no
C24 C23 C26 C29 -29.8(4) . . . . no
C25 C24 C23 C26 -177.7(3) . . . . no
C33 N32 N31 C35 -0.3(3) . . . . no
C34 C33 C36 C37 109.4(4) . . . . no
C34 C33 C36 C38 -128.3(4) . . . . no
C34 C33 C36 C39 -8.2(6) . . . . no
C35 C34 C33 C36 -176.2(4) . . . . no
C43 N42 N41 C45 0.4(4) . . . . no
C44 C43 C46 C47 2.0(7) . . . . no
C44 C43 C46 C48 -118.1(5) . . . . no
C44 C43 C46 C49 119.5(5) . . . . no
C45 C44 C43 C46 177.4(4) . . . . no
C53 N52 N51 C55 1.0(3) . . . . no
C54 C53 C56 C57 -119.4(5) . . . . no
C54 C53 C56 C58 0.1(8) . . . . no
C54 C53 C56 C59 122.4(5) . . . . no
C55 C54 C53 C56 -179.8(4) . . . . no
C63 N62 N61 C65 0.3(3) . . . . no
C64 C63 C66 C67 115.7(6) . . . . no
C64 C63 C66 C68 -126.1(5) . . . . no
C64 C63 C66 C69 -3.0(7) . . . . no
C65 C64 C63 C66 -179.6(3) . . . . no
C65 C64 C63 C66 -179.6(3) . . . . no
